data_7247522
loop_
_publ_author_name
'Wang, Meng'
'Li, Simin'
'Tang, Xiongkai'
'Zuo, Dongjie'
'Jia, Yanyuan'
'Guo, Shuo'
'Guan, Zong-Jie'
'Shen, Hui'

_publ_section_title
;
 One-step preparation of Pt/Ag nanoclusters for CO<sub>2</sub>
 transformation.
;
_journal_issue 44
_journal_name_full 'Physical chemistry chemical physics : PCCP'
_journal_page_first 30373
_journal_page_last 30380
_journal_paper_doi 10.1039/d3cp02736h
_journal_volume 25
_journal_year 2023
_chemical_formula_moiety 'C126 H84 Ag9 Br21 Cl3 P7 Pt1, C18 H12 Br3 P1'
_chemical_formula_sum 'C144 H96 Ag9 Br24 Cl3 P8 Pt'
_chemical_formula_weight 5264.07
_space_group_crystal_system trigonal
_space_group_IT_number 148
_space_group_name_Hall '-R 3'
_space_group_name_H-M_alt 'R -3 :H'
_atom_sites_solution_hydrogens geom
_atom_sites_solution_primary dual
_audit_creation_date 2023-03-18
_audit_creation_method
;
Olex2 1.3
(compiled 2020.11.12 svn.r5f609507 for OlexSys, GUI svn.r6408)
;
_audit_update_record
;
2023-04-28 deposited with the CCDC.	2023-10-10 downloaded from the CCDC.
;
_cell_angle_alpha 90
_cell_angle_beta 90
_cell_angle_gamma 120
_cell_formula_units_Z 6
_cell_length_a 19.1020(3)
_cell_length_b 19.1020(3)
_cell_length_c 90.1075(13)
_cell_measurement_reflns_used 11556
_cell_measurement_temperature 100.00(10)
_cell_measurement_theta_max 62.1640
_cell_measurement_theta_min 2.6960
_cell_volume 28474.1(8)
_computing_cell_refinement 'CrysAlisPro 1.171.42.72a (Rigaku OD, 2022)'
_computing_data_collection 'CrysAlisPro 1.171.42.72a (Rigaku OD, 2022)'
_computing_data_reduction 'CrysAlisPro 1.171.42.72a (Rigaku OD, 2022)'
_computing_molecular_graphics 'Olex2 1.3 (Dolomanov et al., 2009)'
_computing_publication_material 'Olex2 1.3 (Dolomanov et al., 2009)'
_computing_structure_refinement 'SHELXL 2018/3 (Sheldrick, 2015)'
_computing_structure_solution 'SHELXT 2018/2 (Sheldrick, 2018)'
_diffrn_ambient_environment N~2~
_diffrn_ambient_temperature 100.00(10)
_diffrn_detector 'Hybrid Pixel Array Detector'
_diffrn_detector_area_resol_mean 10.0000
_diffrn_detector_type HyPix
_diffrn_measured_fraction_theta_full 0.987
_diffrn_measured_fraction_theta_max 0.987
_diffrn_measurement_details
;
List of Runs (angles in degrees, time in seconds):

  # Type    Start    End  Width  t~exp~   \w     \q     \k     \f   Frames
#--------------------------------------------------------------------------
  1  \w    -94.00  -8.00   0.50    1.00    --  -33.39 -66.00 137.00  172
  2  \w    -69.00  37.00   0.50    1.00    --  -33.39  66.00 -88.00  212
  3  \w    123.00 150.00   0.50    1.00    --   92.84  66.00 -88.00   54
  4  \w     28.00  73.00   0.50    1.00    --   92.84 -66.00 137.00   90
  5  \w     68.00 118.00   0.50    1.00    --   92.84  66.00 -88.00  100
  6  \w   -162.00 -93.00   0.50    1.00    --  -95.65 -66.00 137.00  138
  7  \w    -92.00 -66.00   0.50    1.00    --  -95.65 -66.00 137.00   52
  8  \w    -71.00 -46.00   0.50    1.00    --  -95.65  66.00 -88.00   50
  9  \w     74.00 113.00   0.50    1.00    --   30.58 178.00 120.00   78
 10  \w     53.00 113.00   0.50    1.00    --   30.58 178.00-180.00  120
 11  \w    -60.00  27.00   0.50    1.00    --   30.58 -19.00 150.00  174
 12  \w    -40.00 -14.00   0.50    1.00    --   30.58 -66.00 137.00   52
 13  \w      4.00  98.00   0.50    1.00    --   30.58  66.00 -88.00  188
 14  \w     43.00  69.00   0.50    1.00    --   30.58 -99.00   0.00   52
 15  \w      7.00  37.00   0.50    1.00    --   30.58 -99.00   0.00   60
 16  \w    -86.00 -43.00   0.50    1.00    --  -33.39-178.00 -60.00   86
 17  \w     -6.00  47.00   0.50    1.00    --  -33.39  19.00  60.00  106
 18  \w     25.00  72.00   0.50    1.00    --   92.84 -61.00   0.00   94
 19  \w      8.00  36.00   0.50    1.00    --   92.84 -30.00 120.00   56
 20  \w    110.00 143.00   0.50    1.00    --   92.84 178.00 150.00   66
 21  \w      4.00  37.00   0.50    1.00    --   92.84 -30.00 150.00   66
 22  \w      7.00  37.00   0.50    1.00    --   92.84 -30.00 -90.00   60
 23  \w     56.00  82.00   0.50    1.00    --   92.84 178.00 150.00   52
 24  \w      4.00  37.00   0.50    1.00    --   92.84 -30.00-180.00   66
 25  \w     11.00  37.00   0.50    1.00    --   92.84 -30.00 -30.00   52
 26  \w    136.00 171.00   0.50    1.00    --   92.84 111.00 120.00   70
 27  \w     93.00 133.00   0.50    1.00    --   92.84 111.00 120.00   80
 28  \w      4.00  37.00   0.50    1.00    --   92.84 -30.00   0.00   66
 29  \w     22.00  48.00   0.50    1.00    --   92.84 -61.00  30.00   52
 30  \w     10.00 105.00   0.50    1.00    --   92.84-111.00 -90.00  190
 31  \w      6.00  36.00   0.50    1.00    --   92.84 -30.00  30.00   60
 32  \w     16.00  73.00   0.50    1.00    --   92.84 -61.00 -60.00  114
 33  \w     39.00  67.00   0.50    1.00    --   92.84 -61.00 -90.00   56
 34  \w     12.00 102.00   0.50    1.00    --   92.84 -95.00 120.00  180
 35  \w     97.00 171.00   0.50    1.00    --   92.84 111.00-150.00  148
 36  \w      7.00 105.00   0.50    1.00    --   92.84 -95.00 -90.00  196
 37  \w      9.00  34.00   0.50    1.00    --   92.84 -45.00   0.00   50
 38  \w     67.00 101.00   0.50    1.00    --   92.84 -77.00 120.00   68
 39  \w      4.00  37.00   0.50    1.00    --   92.84 -30.00 -60.00   66
 40  \w     91.00 170.00   0.50    1.00    --   92.84 111.00 -90.00  158
 41  \w    -47.00 -21.00   0.50    1.00    --  -95.65  45.00  90.00   52
 42  \w   -108.00 -59.00   0.50    1.00    --  -95.65 111.00  60.00   98
 43  \w    -49.00 -24.00   0.50    1.00    --  -95.65  45.00-120.00   50
 44  \w    -43.00 -18.00   0.50    1.00    --  -95.65  45.00  60.00   50
 45  \w   -169.00-100.00   0.50    1.00    --  -95.65-111.00  60.00  138
;
_diffrn_measurement_device 'four-circle diffractometer'
_diffrn_measurement_device_type 'XtaLAB Synergy R, DW system, HyPix'
_diffrn_measurement_method '\w scans'
_diffrn_orient_matrix_type 'CrysAlisPro convention (1999,Acta A55,543-557)'
_diffrn_orient_matrix_UB_11 0.0594515000
_diffrn_orient_matrix_UB_12 0.0025660000
_diffrn_orient_matrix_UB_13 0.0118475000
_diffrn_orient_matrix_UB_21 0.0135628000
_diffrn_orient_matrix_UB_22 0.0821996000
_diffrn_orient_matrix_UB_23 0.0054882000
_diffrn_orient_matrix_UB_31 -0.0704649000
_diffrn_orient_matrix_UB_32 -0.0435884000
_diffrn_orient_matrix_UB_33 0.0110385000
_diffrn_radiation_monochromator mirror
_diffrn_radiation_probe x-ray
_diffrn_radiation_type 'Cu K\a'
_diffrn_radiation_wavelength 1.54184
_diffrn_reflns_av_R_equivalents 0.0866
_diffrn_reflns_av_unetI/netI 0.0452
_diffrn_reflns_Laue_measured_fraction_full 0.987
_diffrn_reflns_Laue_measured_fraction_max 0.987
_diffrn_reflns_limit_h_max 22
_diffrn_reflns_limit_h_min -22
_diffrn_reflns_limit_k_max 22
_diffrn_reflns_limit_k_min -22
_diffrn_reflns_limit_l_max 104
_diffrn_reflns_limit_l_min -90
_diffrn_reflns_number 88547
_diffrn_reflns_point_group_measured_fraction_full 0.987
_diffrn_reflns_point_group_measured_fraction_max 0.987
_diffrn_reflns_theta_full 64.563
_diffrn_reflns_theta_max 64.563
_diffrn_reflns_theta_min 2.716
_diffrn_source 'Rotating-anode X-ray tube'
_diffrn_source_type 'Rigaku (Cu) X-ray Source'
_exptl_absorpt_coefficient_mu 15.871
_exptl_absorpt_correction_T_max 1.00000
_exptl_absorpt_correction_T_min 0.65570
_exptl_absorpt_correction_type multi-scan
_exptl_absorpt_process_details
;
CrysAlisPro 1.171.42.72a (Rigaku Oxford Diffraction, 2022)
Empirical absorption correction using spherical harmonics,
implemented in SCALE3 ABSPACK scaling algorithm.
;
_exptl_crystal_colour 'light red'
_exptl_crystal_colour_modifier light
_exptl_crystal_colour_primary red
_exptl_crystal_density_diffrn 1.842
_exptl_crystal_description block
_exptl_crystal_F_000 14832
_exptl_crystal_size_max 0.03
_exptl_crystal_size_mid 0.03
_exptl_crystal_size_min 0.02
_refine_diff_density_max 0.979
_refine_diff_density_min -1.249
_refine_diff_density_rms 0.112
_refine_ls_extinction_method none
_refine_ls_goodness_of_fit_ref 1.076
_refine_ls_hydrogen_treatment constr
_refine_ls_matrix_type full
_refine_ls_number_parameters 568
_refine_ls_number_reflns 10537
_refine_ls_number_restraints 95
_refine_ls_restrained_S_all 1.093
_refine_ls_R_factor_all 0.0596
_refine_ls_R_factor_gt 0.0398
_refine_ls_shift/su_max 0.005
_refine_ls_shift/su_mean 0.000
_refine_ls_structure_factor_coef Fsqd
_refine_ls_weighting_details 'w=1/[\s^2^(Fo^2^)+(0.0502P)^2^+23.5852P] where P=(Fo^2^+2Fc^2^)/3'
_refine_ls_weighting_scheme calc
_refine_ls_wR_factor_gt 0.0945
_refine_ls_wR_factor_ref 0.1008
_reflns_Friedel_coverage 0.000
_reflns_number_gt 7779
_reflns_number_total 10537
_reflns_threshold_expression 'I > 2\s(I)'
_cod_data_source_file d3cp02736h2.cif
_cod_data_source_block w1-20230303-ptag-p28_auto
_cod_depositor_comments 'Adding full bibliography for 7247522.cif.'
_cod_original_cell_volume 28474.0(10)
_cod_original_sg_symbol_H-M 'R -3'
_cod_database_code 7247522
_shelx_shelxl_version_number 2018/3
_chemical_oxdiff_formula 'Pt Ag P C'
_shelx_space_group_comment
;
The symmetry employed for this shelxl refinement is uniquely defined
by the following loop, which should always be used as a source of
symmetry information in preference to the above space-group names.
They are only intended as comments.
;
_shelx_estimated_absorpt_t_max 0.742
_shelx_estimated_absorpt_t_min 0.647
_reflns_odcompleteness_completeness 99.99
_reflns_odcompleteness_iscentric 1
_reflns_odcompleteness_theta 61.08
_olex2_refinement_description
;
1. Fixed Uiso
 At 1.2 times of:
  All C(H) groups
2. Rigid bond restraints
 C01H, C01K, Br00, C01E, C019, C01U, C01Q, C01T, Br2
 with sigma for 1-2 distances of 0.001 and sigma for 1-3 distances of 0.001
3. Uiso/Uaniso restraints and constraints
Br00 \\sim Br2: within 2A with sigma of 0.01 and sigma for terminal atoms of
0.01 within 2A
Uanis(C01H) \\sim Ueq, Uanis(C01K) \\sim Ueq, Uanis(Br00) \\sim Ueq,
Uanis(C01E) \\sim Ueq, Uanis(C019) \\sim Ueq, Uanis(C01U) \\sim Ueq,
Uanis(C01Q) \\sim Ueq, Uanis(C01T) \\sim Ueq, Uanis(Br2) \\sim Ueq: with sigma
of 0.01 and sigma for terminal atoms of 0.01
4. Rigid body (RIGU) restrains
 Br00, C01K, C01H, C01E, C019, C013
 with sigma for 1-2 distances of 0.001 and sigma for 1-3 distances of 0.001
5.a Aromatic/amide H refined with riding coordinates:
 C00J(H00J), C00L(H00L), C00N(H00N), C00O(H00O), C00Q(H00Q), C00R(H00R),
 C00S(H00S), C00T(H00T), C00V(H00V), C00X(H00X), C00Y(H00Y), C00Z(H00Z),
 C011(H011), C013(H013), C015(H015), C016(H016), C018(H018), C019(H019),
 C01C(H01C), C01D(H01D), C01E(H01E), C01G(H01G), C01H(H01H), C01I(H01I),
 C01J(H01J), C01L(H01L), C01M(H01M), C01N(H01N), C01P(H01P), C01S(H01S),
 C01T(H01T), C01U(H01U)
;
_smtbx_masks_void_probe_radius 1.2
_smtbx_masks_void_truncation_radius 1.2
_olex2_submission_special_instructions 'No special instructions were received'
_oxdiff_exptl_absorpt_empirical_details
;
Empirical correction (ABSPACK) includes:
- Absorption correction using spherical harmonics
- Frame scaling
;
_oxdiff_exptl_absorpt_empirical_full_max 1.410
_oxdiff_exptl_absorpt_empirical_full_min 0.727

loop_
_space_group_symop_operation_xyz
'x, y, z'
'-y, x-y, z'
'-x+y, -x, z'
'x+2/3, y+1/3, z+1/3'
'-y+2/3, x-y+1/3, z+1/3'
'-x+y+2/3, -x+1/3, z+1/3'
'x+1/3, y+2/3, z+2/3'
'-y+1/3, x-y+2/3, z+2/3'
'-x+y+1/3, -x+2/3, z+2/3'
'-x, -y, -z'
'y, -x+y, -z'
'x-y, x, -z'
'-x+2/3, -y+1/3, -z+1/3'
'y+2/3, -x+y+1/3, -z+1/3'
'x-y+2/3, x+1/3, -z+1/3'
'-x+1/3, -y+2/3, -z+2/3'
'y+1/3, -x+y+2/3, -z+2/3'
'x-y+1/3, x+2/3, -z+2/3'

loop_
_atom_site_label
_atom_site_type_symbol
_atom_site_fract_x
_atom_site_fract_y
_atom_site_fract_z
_atom_site_U_iso_or_equiv
_atom_site_adp_type
_atom_site_occupancy
_atom_site_site_symmetry_order
_atom_site_calc_flag
_atom_site_refinement_flags_posn
_atom_site_refinement_flags_adp
_atom_site_refinement_flags_occupancy
_atom_site_disorder_assembly
_atom_site_disorder_group
Pt01 Pt 0.333333 0.666667 0.56604(2) 0.02830(11) Uani 1 3 d S T P . .
Ag02 Ag 0.47066(3) 0.80729(3) 0.56069(2) 0.03238(11) Uani 1 1 d . . . . .
Ag03 Ag 0.32845(3) 0.80501(3) 0.57235(2) 0.03441(12) Uani 1 1 d . . . . .
Ag04 Ag 0.41709(3) 0.75712(3) 0.59017(2) 0.03577(12) Uani 1 1 d . . . . .
Br00 Br 0.87363(7) 1.05656(11) 0.60261(2) 0.1221(6) Uani 1 1 d . U . . .
Br1 Br 0.66801(8) 1.21338(7) 0.58016(2) 0.1133(5) Uani 1 1 d . . . . .
Br2 Br 0.29794(8) 0.87441(11) 0.66563(2) 0.1272(6) Uani 1 1 d . U . . .
Br3 Br 0.76721(10) 0.77714(12) 0.63494(2) 0.1383(6) Uani 1 1 d . . . . .
Br05 Br 0.00415(5) 0.40018(5) 0.50698(2) 0.0550(2) Uani 1 1 d . . . . .
Br06 Br 0.55993(5) 1.21420(5) 0.52756(2) 0.0604(2) Uani 1 1 d . . . . .
Br07 Br 0.76409(6) 0.81943(5) 0.49859(2) 0.0624(2) Uani 1 1 d . . . . .
Cl2 Cl 0.31997(11) 0.92739(10) 0.57304(2) 0.0483(4) Uani 1 1 d . . . . .
P00D P 0.333333 0.666667 0.54070(3) 0.0278(6) Uani 1 3 d S T P . .
P00E P 0.59742(9) 0.91559(10) 0.55164(2) 0.0336(4) Uani 1 1 d . . . . .
P00G P 0.49678(12) 0.85507(12) 0.60904(2) 0.0462(4) Uani 1 1 d . . . . .
C00I C 0.2389(3) 0.5940(4) 0.53114(6) 0.0284(13) Uani 1 1 d . . . . .
C00J C 0.6160(4) 0.8795(4) 0.52239(7) 0.0380(15) Uani 1 1 d . . . . .
H00J H 0.571648 0.887530 0.520394 0.046 Uiso 1 1 calc R U . . .
C00K C 0.5888(4) 0.9995(4) 0.54417(7) 0.0350(14) Uani 1 1 d . . . . .
C00L C 0.6497(4) 0.8578(4) 0.51097(7) 0.0422(16) Uani 1 1 d . . . . .
H00L H 0.629029 0.850975 0.501162 0.051 Uiso 1 1 calc R U . . .
C00M C 0.6461(4) 0.8898(4) 0.53676(7) 0.0345(14) Uani 1 1 d . . . . .
C00N C 0.2132(4) 0.6117(4) 0.51795(7) 0.0383(15) Uani 1 1 d . . . . .
H00N H 0.244185 0.664256 0.513803 0.046 Uiso 1 1 calc R U . . .
C00O C 0.7087(4) 0.8749(4) 0.53944(8) 0.0407(16) Uani 1 1 d . . . . .
H00O H 0.728388 0.879105 0.549271 0.049 Uiso 1 1 calc R U . . .
C00P C 0.0996(4) 0.4787(4) 0.51676(7) 0.0379(15) Uani 1 1 d . . . . .
C00Q C 0.1919(4) 0.5151(4) 0.53642(7) 0.0360(15) Uani 1 1 d . . . . .
H00Q H 0.209057 0.500156 0.545164 0.043 Uiso 1 1 calc R U . . .
C00R C 0.5227(4) 1.0063(4) 0.54873(7) 0.0388(16) Uani 1 1 d . . . . .
H00R H 0.483807 0.967295 0.555288 0.047 Uiso 1 1 calc R U . . .
C00S C 0.1216(4) 0.4575(4) 0.52957(7) 0.0352(15) Uani 1 1 d . . . . .
H00S H 0.089834 0.405068 0.533688 0.042 Uiso 1 1 calc R U . . .
C00T C 0.6449(4) 1.0566(4) 0.53455(8) 0.0419(16) Uani 1 1 d . . . . .
H00T H 0.690046 1.052416 0.531352 0.050 Uiso 1 1 calc R U . . .
C00U C 0.5707(4) 1.1259(4) 0.53438(8) 0.0449(17) Uani 1 1 d . . . . .
C00V C 0.5137(4) 1.0697(4) 0.54374(8) 0.0435(17) Uani 1 1 d . . . . .
H00V H 0.468471 1.074278 0.546743 0.052 Uiso 1 1 calc R U . . .
C00W C 0.7141(4) 0.8462(4) 0.51414(8) 0.0409(16) Uani 1 1 d . . . . .
C00X C 0.6350(4) 1.1195(4) 0.52964(8) 0.0453(18) Uani 1 1 d . . . . .
H00X H 0.673022 1.158305 0.522951 0.054 Uiso 1 1 calc R U . . .
C00Z C 0.1436(4) 0.5552(4) 0.51064(8) 0.0445(17) Uani 1 1 d . . . . .
H00Z H 0.126769 0.568556 0.501683 0.053 Uiso 1 1 calc R U . . .
C01A C 0.5732(5) 0.8360(5) 0.61691(7) 0.0506(19) Uani 1 1 d . . . . .
C01C C 0.6294(5) 1.0140(5) 0.60465(9) 0.059(2) Uani 1 1 d . . . . .
H01C H 0.660665 1.000109 0.610910 0.071 Uiso 1 1 calc R U . . .
C01D C 0.5901(5) 0.7829(5) 0.60959(9) 0.059(2) Uani 1 1 d . . . . .
H01D H 0.560882 0.757521 0.600804 0.071 Uiso 1 1 calc R U . . .
C01E C 0.7419(5) 0.9350(6) 0.58678(9) 0.0656(17) Uani 1 1 d . U . . .
H01E H 0.746305 0.899292 0.593549 0.079 Uiso 1 1 calc R U . . .
C01F C 0.6182(6) 1.1093(5) 0.58922(10) 0.069(3) Uani 1 1 d . . . . .
C01G C 0.5041(5) 0.9787(5) 0.59239(8) 0.058(2) Uani 1 1 d . . . . .
H01G H 0.449009 0.940787 0.590393 0.069 Uiso 1 1 calc R U . . .
C01H C 0.7889(5) 1.0693(6) 0.57802(9) 0.0648(17) Uani 1 1 d . U . . .
H01H H 0.825371 1.125597 0.579062 0.078 Uiso 1 1 calc R U . . .
C01I C 0.6148(5) 0.8717(6) 0.62992(9) 0.070(2) Uani 1 1 d . . . . .
H01I H 0.604520 0.908743 0.635162 0.083 Uiso 1 1 calc R U . . .
C01J C 0.3758(6) 0.7979(6) 0.63017(10) 0.074(3) Uani 1 1 d . . . . .
H01J H 0.358373 0.747451 0.625418 0.089 Uiso 1 1 calc R U . . .
C01K C 0.7937(5) 1.0157(6) 0.58721(9) 0.0681(17) Uani 1 1 d . U . . .
C01L C 0.6640(6) 1.0907(5) 0.59870(11) 0.071(3) Uani 1 1 d . . . . .
H01L H 0.718134 1.130159 0.601028 0.086 Uiso 1 1 calc R U . . .
C01M C 0.6477(6) 0.7650(6) 0.61451(10) 0.081(3) Uani 1 1 d . . . . .
H01M H 0.659293 0.729282 0.609119 0.097 Uiso 1 1 calc R U . . .
C01N C 0.5395(6) 1.0563(6) 0.58610(9) 0.071(3) Uani 1 1 d . . . . .
H01N H 0.509195 1.071182 0.579814 0.085 Uiso 1 1 calc R U . . .
C01P C 0.4597(6) 0.9385(6) 0.63111(9) 0.073(3) Uani 1 1 d . . . . .
H01P H 0.502077 0.987458 0.627123 0.088 Uiso 1 1 calc R U . . .
C01Q C 0.3572(6) 0.8715(7) 0.64854(9) 0.081(2) Uani 1 1 d . U . . .
C01R C 0.6880(6) 0.8006(7) 0.62747(11) 0.079(3) Uani 1 1 d . . . . .
C01S C 0.6722(6) 0.8525(7) 0.63525(10) 0.088(3) Uani 1 1 d . . . . .
H01S H 0.700066 0.875659 0.644260 0.105 Uiso 1 1 calc R U . . .
C01T C 0.3327(7) 0.8007(7) 0.64238(10) 0.088(3) Uani 1 1 d . U . . .
H01T H 0.287365 0.753145 0.646118 0.106 Uiso 1 1 calc R U . . .
C01U C 0.4161(6) 0.9410(6) 0.64318(9) 0.079(2) Uani 1 1 d . U . . .
H01U H 0.427907 0.991122 0.647518 0.095 Uiso 1 1 calc R U . . .
C010 C 0.6753(4) 0.9590(4) 0.56588(7) 0.0432(17) Uani 1 1 d . . . . .
C011 C 0.7429(4) 0.8540(4) 0.52815(8) 0.0470(18) Uani 1 1 d . . . . .
H011 H 0.786612 0.845052 0.530149 0.056 Uiso 1 1 calc R U . . .
C013 C 0.7297(4) 1.0405(5) 0.56701(8) 0.0473(16) Uani 1 1 d . . . . .
H013 H 0.726863 1.077287 0.560265 0.057 Uiso 1 1 calc R U . . .
C014 C 0.4422(5) 0.8651(5) 0.62475(7) 0.055(2) Uani 1 1 d . . . . .
C017 C 0.5492(4) 0.9566(5) 0.60160(8) 0.0482(18) Uani 1 1 d . . . . .
C019 C 0.6808(5) 0.9061(5) 0.57581(8) 0.0529(17) Uani 1 1 d . U . . .
H019 H 0.643073 0.849881 0.575200 0.063 Uiso 1 1 calc R U . . .
Br08 Br 1.34905(5) 1.12424(6) 0.53842(2) 0.0708(3) Uani 1 1 d . . . . .
P00H P 1.000000 1.000000 0.56985(4) 0.0471(8) Uani 1 3 d S T P . .
C00Y C 1.1231(4) 1.0891(4) 0.54855(8) 0.0446(17) Uani 1 1 d . . . . .
H00Y H 1.089034 1.107967 0.544792 0.054 Uiso 1 1 calc R U . . .
C01B C 1.2459(4) 1.0864(4) 0.54760(9) 0.0473(18) Uani 1 1 d . . . . .
C012 C 1.0981(4) 1.0372(4) 0.56054(8) 0.0436(17) Uani 1 1 d . . . . .
C015 C 1.1971(4) 1.1140(4) 0.54196(8) 0.0489(18) Uani 1 1 d . . . . .
H015 H 1.214044 1.149604 0.533684 0.059 Uiso 1 1 calc R U . . .
C016 C 1.1498(4) 1.0104(4) 0.56591(9) 0.0467(17) Uani 1 1 d . . . . .
H016 H 1.134057 0.974958 0.574189 0.056 Uiso 1 1 calc R U . . .
C018 C 1.2231(4) 1.0354(4) 0.55919(9) 0.054(2) Uani 1 1 d . . . . .
H018 H 1.257722 1.016742 0.562749 0.065 Uiso 1 1 calc R U . . .

loop_
_atom_site_aniso_label
_atom_site_aniso_U_11
_atom_site_aniso_U_22
_atom_site_aniso_U_33
_atom_site_aniso_U_23
_atom_site_aniso_U_13
_atom_site_aniso_U_12
Pt01 0.02809(15) 0.02809(15) 0.0287(2) 0.000 0.000 0.01405(7)
Ag02 0.0290(2) 0.0292(2) 0.0366(2) -0.00025(19) 0.00023(19) 0.0127(2)
Ag03 0.0360(3) 0.0315(2) 0.0374(2) -0.0019(2) -0.0002(2) 0.0180(2)
Ag04 0.0378(3) 0.0367(3) 0.0316(2) -0.0033(2) -0.0029(2) 0.0177(2)
Br00 0.0609(7) 0.2121(16) 0.0625(6) -0.0327(8) -0.0237(5) 0.0451(8)
Br1 0.1114(10) 0.0608(7) 0.1695(13) 0.0374(7) 0.0501(9) 0.0444(7)
Br2 0.0892(8) 0.1901(15) 0.0580(6) -0.0377(8) 0.0198(6) 0.0366(9)
Br3 0.1220(12) 0.1955(17) 0.1306(11) 0.0010(11) -0.0460(10) 0.1042(12)
Br05 0.0436(4) 0.0406(4) 0.0710(5) -0.0074(4) -0.0228(4) 0.0136(4)
Br06 0.0424(4) 0.0337(4) 0.1102(7) 0.0101(4) 0.0094(4) 0.0228(4)
Br07 0.0728(6) 0.0600(5) 0.0688(5) 0.0035(4) 0.0219(5) 0.0440(5)
Cl2 0.0562(11) 0.0365(9) 0.0628(10) -0.0029(8) -0.0043(9) 0.0311(8)
P00D 0.0262(8) 0.0262(8) 0.0309(13) 0.000 0.000 0.0131(4)
P00E 0.0264(8) 0.0295(8) 0.0436(9) -0.0014(7) 0.0006(7) 0.0130(7)
P00G 0.0484(11) 0.0467(11) 0.0354(9) -0.0085(8) -0.0049(8) 0.0177(9)
C00I 0.028(3) 0.028(3) 0.031(3) 0.001(3) 0.000(3) 0.016(3)
C00J 0.032(4) 0.038(4) 0.047(4) 0.006(3) 0.005(3) 0.020(3)
C00K 0.030(3) 0.026(3) 0.045(4) -0.004(3) -0.001(3) 0.011(3)
C00L 0.049(4) 0.039(4) 0.040(4) 0.004(3) 0.003(3) 0.022(3)
C00M 0.030(3) 0.023(3) 0.047(4) 0.000(3) -0.001(3) 0.011(3)
C00N 0.035(4) 0.030(3) 0.047(4) 0.003(3) -0.003(3) 0.014(3)
C00O 0.032(4) 0.041(4) 0.049(4) -0.005(3) -0.004(3) 0.019(3)
C00P 0.035(4) 0.028(3) 0.051(4) -0.009(3) -0.007(3) 0.015(3)
C00Q 0.038(4) 0.035(4) 0.035(3) -0.005(3) 0.001(3) 0.018(3)
C00R 0.027(3) 0.030(3) 0.059(4) -0.002(3) 0.002(3) 0.015(3)
C00S 0.031(3) 0.029(3) 0.044(4) 0.000(3) 0.006(3) 0.014(3)
C00T 0.024(3) 0.029(4) 0.063(4) -0.005(3) 0.004(3) 0.007(3)
C00U 0.041(4) 0.026(3) 0.068(5) 0.003(3) -0.001(4) 0.017(3)
C00V 0.025(3) 0.041(4) 0.069(5) -0.008(4) -0.002(3) 0.020(3)
C00W 0.042(4) 0.027(3) 0.054(4) 0.004(3) 0.015(3) 0.017(3)
C00X 0.028(3) 0.020(3) 0.084(5) 0.000(3) 0.007(3) 0.009(3)
C00Z 0.044(4) 0.039(4) 0.051(4) -0.003(3) -0.014(3) 0.021(3)
C01A 0.052(5) 0.057(5) 0.035(4) -0.005(3) -0.006(3) 0.021(4)
C01C 0.050(5) 0.064(6) 0.065(5) -0.011(4) 0.003(4) 0.029(4)
C01D 0.059(5) 0.066(6) 0.052(5) -0.007(4) -0.012(4) 0.030(5)
C01E 0.051(3) 0.100(3) 0.057(4) -0.004(3) -0.003(2) 0.045(2)
C01F 0.081(7) 0.044(5) 0.079(6) 0.002(4) 0.028(5) 0.029(5)
C01G 0.068(6) 0.046(5) 0.052(4) -0.009(4) -0.017(4) 0.023(4)
C01H 0.045(4) 0.078(4) 0.058(3) -0.021(3) 0.000(2) 0.021(3)
C01I 0.074(6) 0.075(6) 0.049(5) -0.008(4) -0.012(4) 0.029(5)
C01J 0.081(7) 0.072(6) 0.065(6) -0.007(5) 0.002(5) 0.034(6)
C01K 0.049(3) 0.105(3) 0.046(3) -0.022(2) -0.008(2) 0.036(2)
C01L 0.059(6) 0.051(5) 0.094(7) -0.009(5) 0.017(5) 0.020(5)
C01M 0.076(7) 0.090(7) 0.072(6) 0.001(5) -0.011(5) 0.039(6)
C01N 0.091(7) 0.070(6) 0.053(5) -0.004(5) 0.008(5) 0.041(6)
C01P 0.105(8) 0.063(6) 0.059(5) 0.006(4) 0.020(5) 0.048(6)
C01Q 0.072(5) 0.104(4) 0.050(4) -0.014(3) 0.012(3) 0.032(4)
C01R 0.072(7) 0.087(7) 0.083(7) 0.009(6) -0.009(5) 0.044(6)
C01S 0.069(7) 0.113(9) 0.059(6) -0.006(6) -0.035(5) 0.029(6)
C01T 0.095(6) 0.095(4) 0.063(5) -0.004(4) 0.010(4) 0.039(4)
C01U 0.087(5) 0.094(4) 0.058(4) -0.005(4) 0.016(3) 0.045(4)
C010 0.031(4) 0.049(4) 0.048(4) -0.006(3) 0.001(3) 0.018(3)
C011 0.035(4) 0.046(4) 0.071(5) 0.000(4) 0.000(4) 0.028(3)
C013 0.036(3) 0.053(4) 0.047(3) -0.005(3) 0.010(2) 0.017(3)
C014 0.052(5) 0.062(5) 0.035(4) -0.004(4) -0.006(3) 0.016(4)
C017 0.046(4) 0.051(5) 0.042(4) -0.011(3) 0.010(3) 0.021(4)
C019 0.046(3) 0.066(4) 0.051(3) -0.006(3) 0.001(2) 0.032(3)
Br08 0.0428(5) 0.0621(6) 0.1171(8) 0.0036(5) 0.0145(5) 0.0333(4)
P00H 0.0392(11) 0.0392(11) 0.063(2) 0.000 0.000 0.0196(5)
C00Y 0.034(4) 0.038(4) 0.065(5) -0.007(3) -0.002(3) 0.020(3)
C01B 0.034(4) 0.032(4) 0.077(5) -0.009(4) 0.002(4) 0.018(3)
C012 0.039(4) 0.035(4) 0.059(4) -0.003(3) -0.003(3) 0.019(3)
C015 0.039(4) 0.036(4) 0.068(5) -0.009(4) -0.002(4) 0.016(3)
C016 0.040(4) 0.034(4) 0.068(5) -0.005(3) -0.006(4) 0.021(3)
C018 0.037(4) 0.035(4) 0.097(6) -0.008(4) -0.013(4) 0.023(3)

loop_
_atom_type_symbol
_atom_type_description
_atom_type_scat_dispersion_real
_atom_type_scat_dispersion_imag
_atom_type_scat_source
C C 0.0181 0.0091 'International Tables Vol C Tables 4.2.6.8 and 6.1.1.4'
H H 0.0000 0.0000 'International Tables Vol C Tables 4.2.6.8 and 6.1.1.4'
Ag Ag 0.1306 4.2820 'International Tables Vol C Tables 4.2.6.8 and 6.1.1.4'
Br Br -0.6763 1.2805 'International Tables Vol C Tables 4.2.6.8 and 6.1.1.4'
Cl Cl 0.3639 0.7018 'International Tables Vol C Tables 4.2.6.8 and 6.1.1.4'
P P 0.2955 0.4335 'International Tables Vol C Tables 4.2.6.8 and 6.1.1.4'
Pt Pt -4.5932 6.9264 'International Tables Vol C Tables 4.2.6.8 and 6.1.1.4'

loop_
_geom_angle_atom_site_label_1
_geom_angle_atom_site_label_2
_geom_angle_atom_site_label_3
_geom_angle
_geom_angle_site_symmetry_1
_geom_angle_site_symmetry_3
_geom_angle_publ_flag
Ag02 Pt01 Ag02 116.874(8) 2_665 . ?
Ag02 Pt01 Ag02 116.874(8) 2_665 3_565 ?
Ag02 Pt01 Ag02 116.873(8) . 3_565 ?
Ag02 Pt01 Ag03 63.113(14) 2_665 . ?
Ag02 Pt01 Ag03 64.122(14) . . ?
Ag02 Pt01 Ag03 178.29(2) 3_565 . ?
Ag02 Pt01 Ag03 64.121(14) 2_665 2_665 ?
Ag02 Pt01 Ag03 178.30(2) . 2_665 ?
Ag02 Pt01 Ag03 178.29(2) 2_665 3_565 ?
Ag02 Pt01 Ag03 63.111(14) 3_565 2_665 ?
Ag02 Pt01 Ag03 63.114(14) . 3_565 ?
Ag02 Pt01 Ag03 64.119(14) 3_565 3_565 ?
Ag02 Pt01 Ag04 117.697(17) . 2_665 ?
Ag02 Pt01 Ag04 62.857(14) 2_665 2_665 ?
Ag02 Pt01 Ag04 114.655(16) 3_565 2_665 ?
Ag02 Pt01 Ag04 114.655(16) 2_665 . ?
Ag02 Pt01 Ag04 117.694(17) 2_665 3_565 ?
Ag02 Pt01 Ag04 62.858(14) . . ?
Ag02 Pt01 Ag04 117.696(16) 3_565 . ?
Ag02 Pt01 Ag04 62.857(14) 3_565 3_565 ?
Ag02 Pt01 Ag04 114.658(16) . 3_565 ?
Ag03 Pt01 Ag03 115.845(9) 2_665 3_565 ?
Ag03 Pt01 Ag03 115.849(9) . 3_565 ?
Ag03 Pt01 Ag03 115.849(9) . 2_665 ?
Ag04 Pt01 Ag03 61.298(15) 3_565 3_565 ?
Ag04 Pt01 Ag03 115.54(2) 3_565 . ?
Ag04 Pt01 Ag03 63.728(15) . 3_565 ?
Ag04 Pt01 Ag03 115.54(2) . 2_665 ?
Ag04 Pt01 Ag03 61.300(15) 2_665 2_665 ?
Ag04 Pt01 Ag03 63.726(15) 2_665 . ?
Ag04 Pt01 Ag03 63.726(15) 3_565 2_665 ?
Ag04 Pt01 Ag03 61.296(15) . . ?
Ag04 Pt01 Ag03 115.537(19) 2_665 3_565 ?
Ag04 Pt01 Ag04 63.609(18) 2_665 3_565 ?
Ag04 Pt01 Ag04 63.611(18) . 3_565 ?
Ag04 Pt01 Ag04 63.610(18) . 2_665 ?
P00D Pt01 Ag02 79.696(13) . . ?
P00D Pt01 Ag02 79.699(13) . 2_665 ?
P00D Pt01 Ag02 79.699(13) . 3_565 ?
P00D Pt01 Ag03 101.922(13) . 2_665 ?
P00D Pt01 Ag03 101.923(13) . . ?
P00D Pt01 Ag03 101.922(13) . 3_565 ?
P00D Pt01 Ag04 142.515(11) . 2_665 ?
P00D Pt01 Ag04 142.515(11) . 3_565 ?
P00D Pt01 Ag04 142.513(12) . . ?
Pt01 Ag02 Ag03 58.794(13) . . ?
Pt01 Ag02 Ag03 59.316(13) . 3_565 ?
Pt01 Ag02 Ag04 59.282(16) . . ?
Ag03 Ag02 Ag03 108.43(2) 3_565 . ?
Ag04 Ag02 Ag03 58.474(16) . . ?
Ag04 Ag02 Ag03 61.261(16) . 3_565 ?
P00E Ag02 Pt01 167.20(4) . . ?
P00E Ag02 Ag03 132.01(4) . . ?
P00E Ag02 Ag03 115.21(4) . 3_565 ?
P00E Ag02 Ag04 130.19(4) . . ?
Pt01 Ag03 Ag02 57.085(13) . . ?
Pt01 Ag03 Ag02 57.571(13) . 2_665 ?
Pt01 Ag03 Ag04 59.181(15) . . ?
Pt01 Ag03 Ag04 57.976(14) . 2_665 ?
Ag02 Ag03 Ag02 106.38(2) 2_665 . ?
Ag02 Ag03 Ag04 59.106(16) 2_665 2_665 ?
Ag02 Ag03 Ag04 106.998(19) . 2_665 ?
Ag04 Ag03 Ag02 108.24(2) . 2_665 ?
Ag04 Ag03 Ag02 59.758(16) . . ?
Ag04 Ag03 Ag04 60.90(2) . 2_665 ?
Cl2 Ag03 Pt01 169.43(5) . . ?
Cl2 Ag03 Ag02 117.20(5) . 2_665 ?
Cl2 Ag03 Ag02 120.66(5) . . ?
Cl2 Ag03 Ag04 130.07(5) . . ?
Cl2 Ag03 Ag04 129.06(5) . 2_665 ?
Pt01 Ag04 Ag02 57.860(13) . . ?
Pt01 Ag04 Ag03 59.522(13) . . ?
Pt01 Ag04 Ag03 58.300(12) . 3_565 ?
Pt01 Ag04 Ag04 58.197(9) . 3_565 ?
Pt01 Ag04 Ag04 58.197(9) . 2_665 ?
Ag02 Ag04 Ag03 59.634(16) . 3_565 ?
Ag02 Ag04 Ag04 108.802(14) . 2_665 ?
Ag02 Ag04 Ag04 106.219(15) . 3_565 ?
Ag03 Ag04 Ag02 61.768(16) . . ?
Ag03 Ag04 Ag03 109.76(2) . 3_565 ?
Ag03 Ag04 Ag04 109.484(17) . 3_565 ?
Ag03 Ag04 Ag04 61.253(19) . 2_665 ?
Ag04 Ag04 Ag03 106.753(17) 2_665 3_565 ?
Ag04 Ag04 Ag03 57.850(18) 3_565 3_565 ?
Ag04 Ag04 Ag04 60.0 2_665 3_565 ?
P00G Ag04 Pt01 171.08(5) . . ?
P00G Ag04 Ag02 114.56(5) . . ?
P00G Ag04 Ag03 113.57(5) . . ?
P00G Ag04 Ag03 123.56(5) . 3_565 ?
P00G Ag04 Ag04 125.01(5) . 2_665 ?
P00G Ag04 Ag04 130.67(5) . 3_565 ?
C00I P00D Pt01 117.76(19) 3_565 . ?
C00I P00D Pt01 117.76(19) 2_665 . ?
C00I P00D Pt01 117.77(19) . . ?
C00I P00D C00I 100.1(2) 3_565 2_665 ?
C00I P00D C00I 100.0(2) 3_565 . ?
C00I P00D C00I 100.0(2) 2_665 . ?
C00K P00E Ag02 112.8(2) . . ?
C00K P00E C00M 104.3(3) . . ?
C00M P00E Ag02 116.3(2) . . ?
C010 P00E Ag02 113.2(2) . . ?
C010 P00E C00K 105.8(3) . . ?
C010 P00E C00M 103.3(3) . . ?
C01A P00G Ag04 112.1(3) . . ?
C01A P00G C014 106.1(3) . . ?
C014 P00G Ag04 117.0(3) . . ?
C017 P00G Ag04 111.4(2) . . ?
C017 P00G C01A 106.9(4) . . ?
C017 P00G C014 102.4(4) . . ?
C00N C00I P00D 123.1(5) . . ?
C00N C00I C00Q 116.0(6) . . ?
C00Q C00I P00D 120.7(5) . . ?
C00L C00J H00J 119.5 . . ?
C00L C00J C00M 120.9(6) . . ?
C00M C00J H00J 119.5 . . ?
C00R C00K P00E 117.2(5) . . ?
C00T C00K P00E 123.3(5) . . ?
C00T C00K C00R 119.4(6) . . ?
C00J C00L H00L 120.7 . . ?
C00J C00L C00W 118.6(6) . . ?
C00W C00L H00L 120.7 . . ?
C00J C00M P00E 119.3(5) . . ?
C00O C00M P00E 122.3(5) . . ?
C00O C00M C00J 118.2(6) . . ?
C00I C00N H00N 118.9 . . ?
C00Z C00N C00I 122.2(6) . . ?
C00Z C00N H00N 118.9 . . ?
C00M C00O H00O 119.4 . . ?
C011 C00O C00M 121.2(6) . . ?
C011 C00O H00O 119.4 . . ?
C00S C00P Br05 118.5(5) . . ?
C00S C00P C00Z 122.6(6) . . ?
C00Z C00P Br05 119.0(5) . . ?
C00I C00Q H00Q 118.3 . . ?
C00S C00Q C00I 123.3(6) . . ?
C00S C00Q H00Q 118.3 . . ?
C00K C00R H00R 120.0 . . ?
C00V C00R C00K 120.1(6) . . ?
C00V C00R H00R 120.0 . . ?
C00P C00S C00Q 117.7(6) . . ?
C00P C00S H00S 121.2 . . ?
C00Q C00S H00S 121.2 . . ?
C00K C00T H00T 120.1 . . ?
C00X C00T C00K 119.8(6) . . ?
C00X C00T H00T 120.1 . . ?
C00V C00U Br06 119.8(5) . . ?
C00X C00U Br06 118.8(5) . . ?
C00X C00U C00V 121.4(6) . . ?
C00R C00V H00V 120.4 . . ?
C00U C00V C00R 119.2(6) . . ?
C00U C00V H00V 120.4 . . ?
C00L C00W Br07 119.8(5) . . ?
C011 C00W Br07 119.0(5) . . ?
C011 C00W C00L 121.2(6) . . ?
C00T C00X H00X 120.0 . . ?
C00U C00X C00T 120.0(7) . . ?
C00U C00X H00X 120.0 . . ?
C00N C00Z H00Z 120.9 . . ?
C00P C00Z C00N 118.1(6) . . ?
C00P C00Z H00Z 120.9 . . ?
C01D C01A P00G 118.0(5) . . ?
C01D C01A C01I 118.6(8) . . ?
C01I C01A P00G 123.4(7) . . ?
C01L C01C H01C 119.6 . . ?
C01L C01C C017 120.8(8) . . ?
C017 C01C H01C 119.6 . . ?
C01A C01D H01D 118.7 . . ?
C01A C01D C01M 122.6(8) . . ?
C01M C01D H01D 118.7 . . ?
C01K C01E H01E 121.4 . . ?
C01K C01E C019 117.1(9) . . ?
C019 C01E H01E 121.4 . . ?
C01L C01F Br1 118.7(7) . . ?
C01N C01F Br1 118.7(8) . . ?
C01N C01F C01L 122.7(9) . . ?
C01N C01G H01G 119.6 . . ?
C01N C01G C017 120.7(8) . . ?
C017 C01G H01G 119.6 . . ?
C01K C01H H01H 120.5 . . ?
C01K C01H C013 119.1(8) . . ?
C013 C01H H01H 120.5 . . ?
C01A C01I H01I 120.3 . . ?
C01A C01I C01S 119.4(9) . . ?
C01S C01I H01I 120.3 . . ?
C01T C01J H01J 118.8 . . ?
C014 C01J H01J 118.8 . . ?
C014 C01J C01T 122.4(9) . . ?
C01E C01K Br00 117.7(7) . . ?
C01E C01K C01H 123.7(8) . . ?
C01H C01K Br00 118.4(7) . . ?
C01C C01L C01F 118.9(9) . . ?
C01C C01L H01L 120.6 . . ?
C01F C01L H01L 120.6 . . ?
C01D C01M H01M 121.0 . . ?
C01R C01M C01D 118.0(10) . . ?
C01R C01M H01M 121.0 . . ?
C01F C01N C01G 118.3(9) . . ?
C01F C01N H01N 120.9 . . ?
C01G C01N H01N 120.9 . . ?
C01U C01P H01P 119.6 . . ?
C01U C01P C014 120.9(9) . . ?
C014 C01P H01P 119.6 . . ?
C01T C01Q Br2 117.1(8) . . ?
C01T C01Q C01U 124.3(9) . . ?
C01U C01Q Br2 118.5(8) . . ?
C01M C01R Br3 119.9(8) . . ?
C01S C01R Br3 118.7(8) . . ?
C01S C01R C01M 121.4(9) . . ?
C01I C01S H01S 120.0 . . ?
C01R C01S C01I 120.0(8) . . ?
C01R C01S H01S 120.0 . . ?
C01J C01T H01T 121.3 . . ?
C01Q C01T C01J 117.5(10) . . ?
C01Q C01T H01T 121.3 . . ?
C01P C01U H01U 120.9 . . ?
C01Q C01U C01P 118.2(10) . . ?
C01Q C01U H01U 120.9 . . ?
C013 C010 P00E 123.3(6) . . ?
C013 C010 C019 119.0(7) . . ?
C019 C010 P00E 117.6(6) . . ?
C00O C011 H011 120.1 . . ?
C00W C011 C00O 119.8(6) . . ?
C00W C011 H011 120.1 . . ?
C01H C013 H013 119.9 . . ?
C010 C013 C01H 120.1(8) . . ?
C010 C013 H013 119.9 . . ?
C01J C014 P00G 119.3(7) . . ?
C01J C014 C01P 116.2(8) . . ?
C01P C014 P00G 124.3(7) . . ?
C01C C017 P00G 124.8(6) . . ?
C01C C017 C01G 118.6(8) . . ?
C01G C017 P00G 116.6(6) . . ?
C01E C019 H019 119.6 . . ?
C010 C019 C01E 120.9(8) . . ?
C010 C019 H019 119.6 . . ?
C012 P00H C012 100.8(3) 3_675 2_765 ?
C012 P00H C012 100.8(3) . 2_765 ?
C012 P00H C012 100.8(3) . 3_675 ?
C012 C00Y H00Y 119.6 . . ?
C015 C00Y H00Y 119.6 . . ?
C015 C00Y C012 120.8(7) . . ?
C015 C01B Br08 117.5(6) . . ?
C018 C01B Br08 120.6(6) . . ?
C018 C01B C015 121.9(7) . . ?
C00Y C012 P00H 123.7(5) . . ?
C00Y C012 C016 118.5(7) . . ?
C016 C012 P00H 117.9(6) . . ?
C00Y C015 H015 120.6 . . ?
C01B C015 C00Y 118.8(7) . . ?
C01B C015 H015 120.6 . . ?
C012 C016 H016 120.0 . . ?
C018 C016 C012 120.1(7) . . ?
C018 C016 H016 120.0 . . ?
C01B C018 C016 119.9(7) . . ?
C01B C018 H018 120.0 . . ?
C016 C018 H018 120.0 . . ?

loop_
_geom_bond_atom_site_label_1
_geom_bond_atom_site_label_2
_geom_bond_distance
_geom_bond_site_symmetry_2
_geom_bond_publ_flag
Pt01 Ag02 2.6988(4) 2_665 ?
Pt01 Ag02 2.6988(5) . ?
Pt01 Ag02 2.6988(4) 3_565 ?
Pt01 Ag03 2.7497(5) . ?
Pt01 Ag03 2.7497(5) 2_665 ?
Pt01 Ag03 2.7498(5) 3_565 ?
Pt01 Ag04 2.7402(6) 3_565 ?
Pt01 Ag04 2.7402(6) 2_665 ?
Pt01 Ag04 2.7400(6) . ?
Pt01 P00D 2.283(3) . ?
Ag02 Ag03 2.8519(6) 3_565 ?
Ag02 Ag03 2.8925(6) . ?
Ag02 Ag04 2.8363(6) . ?
Ag02 P00E 2.4078(17) . ?
Ag03 Ag04 2.8981(7) 2_665 ?
Ag03 Ag04 2.7985(7) . ?
Ag03 Cl2 2.4236(16) . ?
Ag04 Ag04 2.8883(8) 3_565 ?
Ag04 Ag04 2.8882(8) 2_665 ?
Ag04 P00G 2.4210(18) . ?
Br00 C01K 1.916(8) . ?
Br1 C01F 1.906(9) . ?
Br2 C01Q 1.928(9) . ?
Br3 C01R 1.903(10) . ?
Br05 C00P 1.902(6) . ?
Br06 C00U 1.900(7) . ?
Br07 C00W 1.904(6) . ?
P00D C00I 1.849(6) 3_565 ?
P00D C00I 1.849(6) . ?
P00D C00I 1.849(6) 2_665 ?
P00E C00K 1.821(7) . ?
P00E C00M 1.834(7) . ?
P00E C010 1.820(7) . ?
P00G C01A 1.817(8) . ?
P00G C014 1.824(8) . ?
P00G C017 1.809(8) . ?
C00I C00N 1.391(8) . ?
C00I C00Q 1.397(9) . ?
C00J H00J 0.9500 . ?
C00J C00L 1.383(9) . ?
C00J C00M 1.390(9) . ?
C00K C00R 1.395(9) . ?
C00K C00T 1.385(9) . ?
C00L H00L 0.9500 . ?
C00L C00W 1.385(10) . ?
C00M C00O 1.383(9) . ?
C00N H00N 0.9500 . ?
C00N C00Z 1.390(9) . ?
C00O H00O 0.9500 . ?
C00O C011 1.371(9) . ?
C00P C00S 1.356(9) . ?
C00P C00Z 1.385(9) . ?
C00Q H00Q 0.9500 . ?
C00Q C00S 1.385(9) . ?
C00R H00R 0.9500 . ?
C00R C00V 1.380(9) . ?
C00S H00S 0.9500 . ?
C00T H00T 0.9500 . ?
C00T C00X 1.379(9) . ?
C00U C00V 1.372(10) . ?
C00U C00X 1.362(9) . ?
C00V H00V 0.9500 . ?
C00W C011 1.355(9) . ?
C00X H00X 0.9500 . ?
C00Z H00Z 0.9500 . ?
C01A C01D 1.376(11) . ?
C01A C01I 1.389(10) . ?
C01C H01C 0.9500 . ?
C01C C01L 1.380(12) . ?
C01D H01D 0.9500 . ?
C01D C01M 1.378(12) . ?
C01E H01E 0.9500 . ?
C01E C01K 1.354(13) . ?
C01F C01L 1.390(13) . ?
C01F C01N 1.357(13) . ?
C01G H01G 0.9500 . ?
C01G C01N 1.403(12) . ?
C01H H01H 0.9500 . ?
C01H C01K 1.355(12) . ?
C01I H01I 0.9500 . ?
C01I C01S 1.402(13) . ?
C01J H01J 0.9500 . ?
C01J C01T 1.390(12) . ?
C01L H01L 0.9500 . ?
C01M H01M 0.9500 . ?
C01M C01R 1.377(13) . ?
C01N H01N 0.9500 . ?
C01P H01P 0.9500 . ?
C01P C01U 1.386(11) . ?
C01Q C01T 1.314(14) . ?
C01Q C01U 1.330(14) . ?
C01R C01S 1.366(14) . ?
C01S H01S 0.9500 . ?
C01T H01T 0.9500 . ?
C01U H01U 0.9500 . ?
C010 C013 1.377(10) . ?
C010 C019 1.392(10) . ?
C011 H011 0.9500 . ?
C013 C01H 1.395(10) . ?
C013 H013 0.9500 . ?
C014 C01J 1.366(12) . ?
C014 C01P 1.391(11) . ?
C017 C01C 1.395(11) . ?
C017 C01G 1.405(11) . ?
C019 C01E 1.413(10) . ?
C019 H019 0.9500 . ?
Br08 C01B 1.914(7) . ?
P00H C012 1.841(7) . ?
P00H C012 1.841(7) 2_765 ?
P00H C012 1.841(7) 3_675 ?
C00Y H00Y 0.9500 . ?
C00Y C012 1.380(10) . ?
C00Y C015 1.379(9) . ?
C012 C016 1.407(9) . ?
C015 C01B 1.378(10) . ?
C015 H015 0.9500 . ?
C016 H016 0.9500 . ?
C016 C018 1.373(10) . ?
C018 C01B 1.343(11) . ?
C018 H018 0.9500 . ?

loop_
_geom_torsion_atom_site_label_1
_geom_torsion_atom_site_label_2
_geom_torsion_atom_site_label_3
_geom_torsion_atom_site_label_4
_geom_torsion
_geom_torsion_site_symmetry_1
_geom_torsion_site_symmetry_2
_geom_torsion_site_symmetry_3
_geom_torsion_site_symmetry_4
_geom_torsion_publ_flag
Pt01 P00D C00I C00N 144.1(5) . . . . ?
Pt01 P00D C00I C00Q -40.5(5) . . . . ?
Ag02 P00E C00K C00R 21.0(6) . . . . ?
Ag02 P00E C00K C00T -160.2(5) . . . . ?
Ag02 P00E C00M C00J 75.9(5) . . . . ?
Ag02 P00E C00M C00O -99.8(5) . . . . ?
Ag02 P00E C010 C013 -140.9(5) . . . . ?
Ag02 P00E C010 C019 40.9(6) . . . . ?
Ag04 P00G C01A C01D 13.9(7) . . . . ?
Ag04 P00G C01A C01I -165.7(6) . . . . ?
Ag04 P00G C014 C01J 36.1(8) . . . . ?
Ag04 P00G C014 C01P -138.7(7) . . . . ?
Ag04 P00G C017 C01C -136.7(6) . . . . ?
Ag04 P00G C017 C01G 44.9(6) . . . . ?
Br1 C01F C01L C01C -176.5(6) . . . . ?
Br1 C01F C01N C01G 177.7(6) . . . . ?
Br2 C01Q C01T C01J -179.2(8) . . . . ?
Br2 C01Q C01U C01P 178.5(7) . . . . ?
Br3 C01R C01S C01I 179.2(7) . . . . ?
Br05 C00P C00S C00Q 179.1(5) . . . . ?
Br05 C00P C00Z C00N 179.9(5) . . . . ?
Br06 C00U C00V C00R -179.3(5) . . . . ?
Br06 C00U C00X C00T 179.2(5) . . . . ?
Br07 C00W C011 C00O 178.7(5) . . . . ?
P00D C00I C00N C00Z 177.4(5) . . . . ?
P00D C00I C00Q C00S -178.6(5) . . . . ?
P00E C00K C00R C00V 178.5(5) . . . . ?
P00E C00K C00T C00X -178.5(5) . . . . ?
P00E C00M C00O C011 178.6(5) . . . . ?
P00E C010 C013 C01H -178.6(5) . . . . ?
P00E C010 C019 C01E 177.3(6) . . . . ?
P00G C01A C01D C01M 179.1(7) . . . . ?
P00G C01A C01I C01S 179.3(7) . . . . ?
P00G C014 C01J C01T 178.0(8) . . . . ?
P00G C014 C01P C01U -179.1(7) . . . . ?
P00G C017 C01C C01L -178.7(6) . . . . ?
P00G C017 C01G C01N 180.0(6) . . . . ?
C00I P00D C00I C00N -87.0(4) 2_665 . . . ?
C00I P00D C00I C00N 15.2(6) 3_565 . . . ?
C00I P00D C00I C00Q -169.4(5) 3_565 . . . ?
C00I P00D C00I C00Q 88.4(6) 2_665 . . . ?
C00I C00N C00Z C00P -0.6(10) . . . . ?
C00I C00Q C00S C00P 2.7(9) . . . . ?
C00J C00L C00W Br07 -178.1(5) . . . . ?
C00J C00L C00W C011 1.5(10) . . . . ?
C00J C00M C00O C011 2.9(10) . . . . ?
C00K P00E C00M C00J -49.0(6) . . . . ?
C00K P00E C00M C00O 135.4(6) . . . . ?
C00K P00E C010 C013 -16.9(7) . . . . ?
C00K P00E C010 C019 165.0(5) . . . . ?
C00K C00R C00V C00U -0.6(10) . . . . ?
C00K C00T C00X C00U 0.8(11) . . . . ?
C00L C00J C00M P00E -178.1(5) . . . . ?
C00L C00J C00M C00O -2.3(10) . . . . ?
C00L C00W C011 C00O -0.9(11) . . . . ?
C00M P00E C00K C00R 148.2(5) . . . . ?
C00M P00E C00K C00T -33.1(6) . . . . ?
C00M P00E C010 C013 92.4(6) . . . . ?
C00M P00E C010 C019 -85.7(6) . . . . ?
C00M C00J C00L C00W 0.2(10) . . . . ?
C00M C00O C011 C00W -1.3(11) . . . . ?
C00N C00I C00Q C00S -2.8(9) . . . . ?
C00Q C00I C00N C00Z 1.7(9) . . . . ?
C00R C00K C00T C00X 0.2(10) . . . . ?
C00S C00P C00Z C00N 0.4(10) . . . . ?
C00T C00K C00R C00V -0.3(10) . . . . ?
C00V C00U C00X C00T -1.7(11) . . . . ?
C00X C00U C00V C00R 1.6(11) . . . . ?
C00Z C00P C00S C00Q -1.4(10) . . . . ?
C01A P00G C014 C01J -89.8(8) . . . . ?
C01A P00G C014 C01P 95.3(8) . . . . ?
C01A P00G C017 C01C -13.9(7) . . . . ?
C01A P00G C017 C01G 167.8(6) . . . . ?
C01A C01D C01M C01R 1.7(15) . . . . ?
C01A C01I C01S C01R 1.5(15) . . . . ?
C01C C017 C01G C01N 1.5(11) . . . . ?
C01D C01A C01I C01S -0.3(13) . . . . ?
C01D C01M C01R Br3 179.2(7) . . . . ?
C01D C01M C01R C01S -0.5(16) . . . . ?
C01G C017 C01C C01L -0.4(11) . . . . ?
C01I C01A C01D C01M -1.3(13) . . . . ?
C01J C014 C01P C01U 5.9(14) . . . . ?
C01L C01F C01N C01G -1.9(13) . . . . ?
C01M C01R C01S C01I -1.1(17) . . . . ?
C01N C01F C01L C01C 3.1(13) . . . . ?
C01P C014 C01J C01T -6.7(14) . . . . ?
C01T C01Q C01U C01P -6.2(18) . . . . ?
C01U C01Q C01T C01J 5.5(18) . . . . ?
C010 P00E C00K C00R -103.3(5) . . . . ?
C010 P00E C00K C00T 75.5(6) . . . . ?
C010 P00E C00M C00J -159.4(5) . . . . ?
C010 P00E C00M C00O 24.9(6) . . . . ?
C010 C013 C01H C01K 2.2(11) . . . . ?
C010 C019 C01E C01K 0.4(11) . . . . ?
C013 C01H C01K Br00 -178.4(5) . . . . ?
C013 C01H C01K C01E -2.8(13) . . . . ?
C013 C010 C019 C01E -0.9(10) . . . . ?
C014 P00G C01A C01D 142.8(7) . . . . ?
C014 P00G C01A C01I -36.8(8) . . . . ?
C014 P00G C017 C01C 97.4(7) . . . . ?
C014 P00G C017 C01G -80.9(6) . . . . ?
C014 C01J C01T C01Q 1.3(16) . . . . ?
C014 C01P C01U C01Q 0.1(15) . . . . ?
C017 P00G C01A C01D -108.5(7) . . . . ?
C017 P00G C01A C01I 71.9(8) . . . . ?
C017 P00G C014 C01J 158.3(7) . . . . ?
C017 P00G C014 C01P -16.6(8) . . . . ?
C017 C01C C01L C01F -1.8(12) . . . . ?
C017 C01G C01N C01F -0.4(12) . . . . ?
C019 C01E C01K Br00 177.1(5) . . . . ?
C019 C01E C01K C01H 1.4(13) . . . . ?
C019 C010 C013 C01H -0.4(10) . . . . ?
P00H C012 C016 C018 179.0(6) . . . . ?
C00Y C012 C016 C018 -0.4(10) . . . . ?
C00Y C015 C01B Br08 -178.6(5) . . . . ?
C00Y C015 C01B C018 0.6(11) . . . . ?
C012 P00H C012 C00Y -7.4(7) 2_765 . . . ?
C012 P00H C012 C00Y 96.0(4) 3_675 . . . ?
C012 P00H C012 C016 -83.4(7) 3_675 . . . ?
C012 P00H C012 C016 173.2(5) 2_765 . . . ?
C012 C00Y C015 C01B -0.3(11) . . . . ?
C012 C016 C018 C01B 0.8(11) . . . . ?
C015 C00Y C012 P00H -179.2(5) . . . . ?
C015 C00Y C012 C016 0.2(10) . . . . ?
C016 C018 C01B Br08 178.3(5) . . . . ?
C016 C018 C01B C015 -0.9(11) . . . . ?

loop_
_smtbx_masks_void_nr
_smtbx_masks_void_average_x
_smtbx_masks_void_average_y
_smtbx_masks_void_average_z
_smtbx_masks_void_volume
_smtbx_masks_void_count_electrons
_smtbx_masks_void_content
1 0.000 0.000 0.000 29.1 0.0 ?
2 0.000 0.000 0.222 14.1 1.8 ?
3 -0.617 -0.485 0.333 2199.2 565.6 ?
4 0.000 0.000 0.500 119.4 16.1 ?
5 -0.626 -0.710 0.667 2199.2 565.6 ?
6 0.000 0.000 0.778 14.1 0.0 ?
7 0.626 -0.625 0.000 2199.2 565.6 ?
8 0.333 0.667 0.167 119.4 16.1 ?
9 0.333 0.667 0.667 29.1 0.0 ?
10 0.333 0.667 0.889 14.1 1.8 ?
11 0.333 0.667 0.445 14.1 0.0 ?
12 0.667 0.333 0.833 119.4 16.1 ?
13 0.667 0.333 0.333 29.1 0.0 ?
14 0.667 0.333 0.555 14.1 1.8 ?
15 0.667 0.333 0.111 14.1 0.0 ?
